data_8102394
loop_
_publ_author_name
'Hui Zhang'
'Fang-Fang Jian'

_publ_section_title
;
 Crystal structure of 1,2-di(1-(thiophen-2-yl)ethanone)hydrazine,
 C12H12N2S2
;
_journal_issue 2
_journal_name_full 'Zeitschrift f\"ur Kristallographie - New Crystal Structures'
_journal_page_first 195
_journal_volume 224
_journal_year 2009
_chemical_formula_moiety 'C12 H12 N2 S2'
_chemical_formula_sum 'C12 H12 N2 S2'
_chemical_formula_weight 248.36
_space_group_IT_number 14
_symmetry_cell_setting monoclinic
_symmetry_Int_Tables_number 14
_symmetry_space_group_name_Hall '-P 2yn'
_symmetry_space_group_name_H-M 'P 1 21/n 1'
_atom_sites_solution_hydrogens geom
_atom_sites_solution_primary direct
_atom_sites_solution_secondary difmap
_audit_creation_method SHELXL-97
_cell_angle_alpha 90.00
_cell_angle_beta 94.646(3)
_cell_angle_gamma 90.00
_cell_formula_units_Z 2
_cell_length_a 7.7731(14)
_cell_length_b 5.5139(10)
_cell_length_c 14.523(3)
_cell_measurement_reflns_used 1984
_cell_measurement_temperature 294(2)
_cell_measurement_theta_max 26.36
_cell_measurement_theta_min 2.81
_cell_volume 620.4(2)
_computing_cell_refinement 'Bruker SAINT'
_computing_data_collection 'Bruker SMART'
_computing_data_reduction 'Bruker SAINT'
_computing_molecular_graphics 'Bruker SHELXTL'
_computing_publication_material 'Bruker SHELXTL'
_computing_structure_refinement 'SHELXL-97 (Sheldrick, 1997)'
_computing_structure_solution 'SHELXS-97 (Sheldrick, 1990)'
_diffrn_ambient_temperature 293(2)
_diffrn_measured_fraction_theta_full 0.998
_diffrn_measured_fraction_theta_max 0.998
_diffrn_measurement_device_type 'CCD area detector'
_diffrn_measurement_method 'phi and omega scans'
_diffrn_radiation_monochromator graphite
_diffrn_radiation_source 'fine-focus sealed tube'
_diffrn_radiation_type MoK\a
_diffrn_radiation_wavelength 0.71073
_diffrn_reflns_av_R_equivalents 0.0212
_diffrn_reflns_av_sigmaI/netI 0.0220
_diffrn_reflns_limit_h_max 8
_diffrn_reflns_limit_h_min -9
_diffrn_reflns_limit_k_max 6
_diffrn_reflns_limit_k_min -6
_diffrn_reflns_limit_l_max 17
_diffrn_reflns_limit_l_min -18
_diffrn_reflns_number 3353
_diffrn_reflns_theta_full 26.36
_diffrn_reflns_theta_max 26.36
_diffrn_reflns_theta_min 2.81
_diffrn_standards_decay_% 0
_diffrn_standards_interval_count 100
_diffrn_standards_number 3
_exptl_absorpt_coefficient_mu 0.403
_exptl_absorpt_correction_T_max 0.9609
_exptl_absorpt_correction_T_min 0.9238
_exptl_absorpt_correction_type multi-scan
_exptl_absorpt_process_details SADABS
_exptl_crystal_colour yellow
_exptl_crystal_density_diffrn 1.329
_exptl_crystal_density_method 'not measured'
_exptl_crystal_description sheet
_exptl_crystal_F_000 260
_exptl_crystal_size_max 0.20
_exptl_crystal_size_mid 0.18
_exptl_crystal_size_min 0.10
_refine_diff_density_max 0.171
_refine_diff_density_min -0.206
_refine_diff_density_rms 0.041
_refine_ls_extinction_method none
_refine_ls_goodness_of_fit_ref 1.002
_refine_ls_hydrogen_treatment constr
_refine_ls_matrix_type full
_refine_ls_number_parameters 120
_refine_ls_number_reflns 1260
_refine_ls_number_restraints 196
_refine_ls_restrained_S_all 0.969
_refine_ls_R_factor_all 0.0404
_refine_ls_R_factor_gt 0.0334
_refine_ls_shift/su_max 0.000
_refine_ls_shift/su_mean 0.000
_refine_ls_structure_factor_coef Fsqd
_refine_ls_weighting_details 'calc w=1/[\s^2^(Fo^2^)+(0.0010P)^2^+0.4080P] where P=(Fo^2^+2Fc^2^)/3'
_refine_ls_weighting_scheme calc
_refine_ls_wR_factor_gt 0.0681
_refine_ls_wR_factor_ref 0.0717
_reflns_number_gt 1080
_reflns_number_total 1260
_reflns_threshold_expression >2sigma(I)
_cod_data_source_file 1267-2491.cff
_cod_data_source_block 70519a
_cod_depositor_comments
;
The following automatic conversions were performed:
'_exptl_absorpt_correction_type' value 'MULTI-SCAN' changed to
'multi-scan' according to
'/home/saulius/struct/CIF-dictionaries/cif_core.dic' dictionary named
'cif_core.dic' version 2.4.1 from 2010-06-29.

Automatic conversion script
Id: cif_fix_enum 1555 2011-01-17 13:19:09Z saulius 
;
_cod_original_sg_symbol_H-M 'P 21/n'
_cod_database_code 8102394

loop_
_symmetry_equiv_pos_as_xyz
'x, y, z'
'-x+1/2, y+1/2, -z+1/2'
'-x, -y, -z'
'x-1/2, -y-1/2, z-1/2'

loop_
_atom_site_label
_atom_site_type_symbol
_atom_site_fract_x
_atom_site_fract_y
_atom_site_fract_z
_atom_site_U_iso_or_equiv
_atom_site_adp_type
_atom_site_occupancy
_atom_site_symmetry_multiplicity
_atom_site_calc_flag
_atom_site_refinement_flags
_atom_site_disorder_assembly
_atom_site_disorder_group
N1 N 0.56233(13) 1.0361(2) 0.03467(7) 0.0556(3) Uani 1 1 d . . .
S1 S 0.79809(6) 1.21813(8) 0.18034(3) 0.05161(12) Uani 0.8086(8) 1 d PDU A 1
C1 C 0.99099(19) 1.1734(3) 0.24429(11) 0.0516(4) Uani 0.8086(8) 1 d PDU A 1
H1A H 1.0311 1.2721 0.2933 0.062 Uiso 0.8086(8) 1 calc PR A 1
C2 C 1.0783(2) 0.9789(3) 0.21557(12) 0.0574(5) Uani 0.8086(8) 1 d PDU A 1
H2A H 1.1833 0.9254 0.2437 0.069 Uiso 0.8086(8) 1 calc PR A 1
C3 C 0.9876(3) 0.8627(4) 0.13478(14) 0.0639(6) Uani 0.8086(8) 1 d PDU A 1
H3A H 1.0293 0.7312 0.1032 0.077 Uiso 0.8086(8) 1 calc PR A 1
C4 C 0.83331(19) 0.9747(3) 0.11243(11) 0.0430(4) Uani 0.8086(8) 1 d PDU A 1
S1' S 1.0161(3) 0.8318(5) 0.14021(17) 0.0586(6) Uani 0.1914(8) 1 d PDU A 2
C1' C 0.9597(7) 1.2052(13) 0.2349(5) 0.0540(14) Uani 0.1914(8) 1 d PDU A 2
H1'A H 0.9693 1.3267 0.2794 0.065 Uiso 0.1914(8) 1 calc PR A 2
C2' C 1.0793(9) 1.0328(12) 0.2218(5) 0.0561(14) Uani 0.1914(8) 1 d PDU A 2
H2'A H 1.1865 1.0271 0.2552 0.067 Uiso 0.1914(8) 1 calc PR A 2
C3' C 0.8090(9) 1.1666(12) 0.1650(5) 0.0545(15) Uani 0.1914(8) 1 d PDU A 2
H3'A H 0.7125 1.2669 0.1600 0.065 Uiso 0.1914(8) 1 calc PR A 2
C4' C 0.8272(8) 0.9700(13) 0.1094(5) 0.0512(16) Uani 0.1914(8) 1 d PDU A 2
C5 C 0.70048(15) 0.9033(2) 0.03944(8) 0.0466(3) Uani 1 1 d . . .
C6 C 0.73266(18) 0.6884(3) -0.01990(9) 0.0613(4) Uani 1 1 d . A .
H6A H 0.7197 0.5422 0.0147 0.092 Uiso 1 1 calc R . .
H6B H 0.8477 0.6968 -0.0392 0.092 Uiso 1 1 calc R . .
H6C H 0.6512 0.6887 -0.0732 0.092 Uiso 1 1 calc R . .

loop_
_atom_site_aniso_label
_atom_site_aniso_U_11
_atom_site_aniso_U_22
_atom_site_aniso_U_33
_atom_site_aniso_U_23
_atom_site_aniso_U_13
_atom_site_aniso_U_12
N1 0.0560(6) 0.0572(6) 0.0512(6) -0.0081(5) -0.0105(5) 0.0044(5)
S1 0.0518(2) 0.0494(2) 0.0524(2) -0.00872(18) -0.00331(17) 0.00400(19)
C1 0.0385(7) 0.0632(10) 0.0512(8) -0.0014(8) -0.0070(6) -0.0040(7)
C2 0.0427(8) 0.0652(10) 0.0634(9) 0.0038(8) -0.0019(7) 0.0056(8)
C3 0.0605(10) 0.0640(11) 0.0656(11) -0.0010(9) -0.0038(9) 0.0032(9)
C4 0.0439(7) 0.0434(8) 0.0419(7) 0.0034(6) 0.0038(6) 0.0003(7)
S1' 0.0490(10) 0.0590(11) 0.0660(12) 0.0078(9) -0.0059(9) 0.0060(9)
C1' 0.051(2) 0.055(3) 0.056(2) -0.004(2) 0.003(2) 0.006(2)
C2' 0.048(2) 0.058(3) 0.060(3) -0.004(2) -0.005(2) -0.001(2)
C3' 0.056(3) 0.054(3) 0.054(3) 0.002(2) 0.003(2) 0.002(2)
C4' 0.050(3) 0.050(3) 0.053(3) 0.003(3) 0.005(2) 0.004(3)
C5 0.0503(6) 0.0456(6) 0.0438(6) 0.0045(5) 0.0036(5) 0.0006(6)
C6 0.0665(8) 0.0597(8) 0.0565(7) -0.0082(7) -0.0028(6) 0.0053(7)

loop_
_atom_type_symbol
_atom_type_description
_atom_type_scat_dispersion_real
_atom_type_scat_dispersion_imag
_atom_type_scat_source
C C 0.0033 0.0016 'International Tables Vol C Tables 4.2.6.8 and 6.1.1.4'
H H 0.0000 0.0000 'International Tables Vol C Tables 4.2.6.8 and 6.1.1.4'
N N 0.0061 0.0033 'International Tables Vol C Tables 4.2.6.8 and 6.1.1.4'
S S 0.1246 0.1234 'International Tables Vol C Tables 4.2.6.8 and 6.1.1.4'

loop_
_geom_angle_atom_site_label_1
_geom_angle_atom_site_label_2
_geom_angle_atom_site_label_3
_geom_angle
_geom_angle_site_symmetry_1
_geom_angle_site_symmetry_3
_geom_angle_publ_flag
C5 N1 N1 113.61(13) . 3_675 ?
C4 S1 C1 91.48(8) . . ?
C2 C1 S1 112.66(13) . . ?
C2 C1 H1A 123.7 . . ?
S1 C1 H1A 123.7 . . ?
C1 C2 C3 111.83(16) . . ?
C1 C2 H2A 124.1 . . ?
C3 C2 H2A 124.1 . . ?
C4 C3 C2 110.45(17) . . ?
C4 C3 H3A 124.8 . . ?
C2 C3 H3A 124.8 . . ?
C3 C4 C5 127.01(15) . . ?
C3 C4 S1 113.50(13) . . ?
C5 C4 S1 119.48(11) . . ?
C2' S1' C4' 95.1(4) . . ?
C2' C1' C3' 108.2(6) . . ?
C2' C1' H1'A 125.9 . . ?
C3' C1' H1'A 125.9 . . ?
C1' C2' S1' 113.6(5) . . ?
C1' C2' H2'A 123.2 . . ?
S1' C2' H2'A 123.2 . . ?
C4' C3' C1' 113.6(6) . . ?
C4' C3' H3'A 123.2 . . ?
C1' C3' H3'A 123.2 . . ?
C3' C4' C5 122.4(5) . . ?
C3' C4' S1' 109.4(5) . . ?
C5 C4' S1' 128.2(5) . . ?
N1 C5 C4' 114.8(3) . . ?
N1 C5 C4 114.63(11) . . ?
N1 C5 C6 126.30(11) . . ?
C4' C5 C6 118.9(3) . . ?
C4 C5 C6 119.06(11) . . ?
C5 C6 H6A 109.5 . . ?
C5 C6 H6B 109.5 . . ?
H6A C6 H6B 109.5 . . ?
C5 C6 H6C 109.5 . . ?
H6A C6 H6C 109.5 . . ?
H6B C6 H6C 109.5 . . ?

loop_
_geom_bond_atom_site_label_1
_geom_bond_atom_site_label_2
_geom_bond_distance
_geom_bond_site_symmetry_2
_geom_bond_publ_flag
N1 C5 1.2970(16) . ?
N1 N1 1.3976(19) 3_675 ?
S1 C4 1.7010(16) . ?
S1 C1 1.7163(15) . ?
C1 C2 1.353(2) . ?
C1 H1A 0.9300 . ?
C2 C3 1.467(3) . ?
C2 H2A 0.9300 . ?
C3 C4 1.364(2) . ?
C3 H3A 0.9300 . ?
C4 C5 1.4723(19) . ?
S1' C2' 1.667(6) . ?
S1' C4' 1.682(6) . ?
C1' C2' 1.353(7) . ?
C1' C3' 1.502(7) . ?
C1' H1'A 0.9300 . ?
C2' H2'A 0.9300 . ?
C3' C4' 1.366(7) . ?
C3' H3'A 0.9300 . ?
C4' C5 1.406(7) . ?
C5 C6 1.4977(18) . ?
C6 H6A 0.9600 . ?
C6 H6B 0.9600 . ?
C6 H6C 0.9600 . ?

loop_
_geom_torsion_atom_site_label_1
_geom_torsion_atom_site_label_2
_geom_torsion_atom_site_label_3
_geom_torsion_atom_site_label_4
_geom_torsion
_geom_torsion_site_symmetry_1
_geom_torsion_site_symmetry_2
_geom_torsion_site_symmetry_3
_geom_torsion_site_symmetry_4
_geom_torsion_publ_flag
C4 S1 C1 C2 -0.56(15) . . . . ?
S1 C1 C2 C3 2.2(2) . . . . ?
C1 C2 C3 C4 -3.1(2) . . . . ?
C2 C3 C4 C5 -176.11(16) . . . . ?
C2 C3 C4 S1 2.7(2) . . . . ?
C1 S1 C4 C3 -1.34(15) . . . . ?
C1 S1 C4 C5 177.58(13) . . . . ?
C3' C1' C2' S1' -3.7(9) . . . . ?
C4' S1' C2' C1' 3.9(7) . . . . ?
C2' C1' C3' C4' 1.8(10) . . . . ?
C1' C3' C4' C5 -179.8(6) . . . . ?
C1' C3' C4' S1' 0.9(9) . . . . ?
C2' S1' C4' C3' -2.6(7) . . . . ?
C2' S1' C4' C5 178.2(7) . . . . ?
N1 N1 C5 C4' -179.2(4) 3_675 . . . ?
N1 N1 C5 C4 -179.59(13) 3_675 . . . ?
N1 N1 C5 C6 -0.9(2) 3_675 . . . ?
C3' C4' C5 N1 -3.0(9) . . . . ?
S1' C4' C5 N1 176.1(5) . . . . ?
C3' C4' C5 C4 61(53) . . . . ?
S1' C4' C5 C4 -120(54) . . . . ?
C3' C4' C5 C6 178.5(6) . . . . ?
S1' C4' C5 C6 -2.4(8) . . . . ?
C3 C4 C5 N1 177.66(17) . . . . ?
S1 C4 C5 N1 -1.10(18) . . . . ?
C3 C4 C5 C4' 61(54) . . . . ?
S1 C4 C5 C4' -117(54) . . . . ?
C3 C4 C5 C6 -1.2(2) . . . . ?
S1 C4 C5 C6 -179.93(11) . . . . ?
